data_4336757
loop_
_publ_author_name
'Treffly B. Ditri'
'Alex E. Carpenter'
'Donald S. Ripatti'
'Curtis E. Moore'
'Arnold L. Rheingold'
'Joshua S. Figueroa'

_publ_section_title
;
 Chloro- and Trifluoromethyl-Substituted Flanking-Ring m-Terphenyl
 Isocyanides: \h6-Arene Binding to Zero-Valent Molybdenum Centers and
 Comparison to Alkyl-Substituted Derivatives
;
_journal_name_full 'Inorganic Chemistry'
_journal_page_first 13216
_journal_page_last 13229
_journal_paper_doi 10.1021/ic402130p
_journal_volume 52
_journal_year 2013
_chemical_formula_moiety 'C75 H36 F36 Mo N6, C2 H3 N'
_chemical_formula_sum 'C77 H39 F36 Mo N7'
_chemical_formula_weight 1842.09
_chemical_name_common Mo(MeCN)3(CNArDArF2)3
_chemical_name_systematic
;
 ?
;
_space_group_crystal_system triclinic
_space_group_IT_number 2
_space_group_name_Hall '-P 1'
_space_group_name_H-M_alt 'P -1'
_symmetry_space_group_name_Hall '-P 1'
_symmetry_space_group_name_H-M 'P -1'
_atom_sites_solution_hydrogens geom
_atom_sites_solution_primary direct
_atom_sites_solution_secondary difmap
_audit_creation_date 2013-08-16
_audit_creation_method
;
  Olex2 1.2-beta
  (compiled Apr 23 2013 17:59:47, GUI svn.r4466)
;
_cell_angle_alpha 80.373(4)
_cell_angle_beta 76.557(3)
_cell_angle_gamma 88.860(3)
_cell_formula_units_Z 2
_cell_length_a 11.7056(9)
_cell_length_b 15.6512(11)
_cell_length_c 21.5669(16)
_cell_measurement_reflns_used 9882
_cell_measurement_temperature 100
_cell_measurement_theta_max 24.366
_cell_measurement_theta_min 2.233
_cell_volume 3788.1(5)
_computing_cell_refinement 'SAINT v8.27A (Bruker, 2012)'
_computing_data_collection 'Bruker APEX2 v2013-2.0 (Bruker, 2013)'
_computing_data_reduction 'SAINT v8.27A (Bruker, 2012)'
_computing_molecular_graphics
;
O. V. Dolomanov, L. J. Bourhis, R. J. Gildea, J. A. K. Howard and H. Puschmann,
OLEX2: a complete structure solution, refinement and analysis program.
J. Appl. Cryst. (2009). 42, 339-341.
;
_computing_publication_material
;
O. V. Dolomanov, L. J. Bourhis, R. J. Gildea, J. A. K. Howard and H. Puschmann,
OLEX2: a complete structure solution, refinement and analysis program.
J. Appl. Cryst. (2009). 42, 339-341.
;
_computing_structure_refinement
;
XL, G.M. Sheldrick, Acta Cryst.
(2008). A64, 112-122
;
_computing_structure_solution
;
M. C. Burla, R. Caliandro, M. Camalli, B. Carrozzini, G. L. Cascarano, 
L. De Caro, C. Giacovazzo, G. Polidori and R. Spagna, 
SIR2004: an improved tool for crystal structure determination and refinement. 
J. Appl. Cryst. (2005). 38, 381-388.
;
_diffrn_ambient_temperature 100.0
_diffrn_detector 'Bruker APEX-II CCD'
_diffrn_detector_area_resol_mean 7.9
_diffrn_detector_type 'CCD Area Detector'
_diffrn_measured_fraction_theta_full 0.999
_diffrn_measured_fraction_theta_max 0.995
_diffrn_measurement_device 'Kappa Four-Circle Diffractometer'
_diffrn_measurement_device_type 'Bruker APEX II Ultra'
_diffrn_measurement_method '\w and \f scans'
_diffrn_radiation_monochromator 'Double Bounce Multilayer Mirrors'
_diffrn_radiation_probe x-ray
_diffrn_radiation_type MoK\a
_diffrn_radiation_wavelength 0.71073
_diffrn_radiation_xray_symbol K-L~3~
_diffrn_reflns_av_R_equivalents 0.0481
_diffrn_reflns_av_unetI/netI 0.0599
_diffrn_reflns_Laue_measured_fraction_full 0.999
_diffrn_reflns_Laue_measured_fraction_max 0.995
_diffrn_reflns_limit_h_max 14
_diffrn_reflns_limit_h_min -13
_diffrn_reflns_limit_k_max 18
_diffrn_reflns_limit_k_min -16
_diffrn_reflns_limit_l_max 26
_diffrn_reflns_limit_l_min -25
_diffrn_reflns_number 49733
_diffrn_reflns_point_group_measured_fraction_full 0.999
_diffrn_reflns_point_group_measured_fraction_max 0.995
_diffrn_reflns_theta_full 25.000
_diffrn_reflns_theta_max 25.404
_diffrn_reflns_theta_min 0.985
_diffrn_source 'Micro Focus Rotating Anode'
_diffrn_source_type 'Bruker TXS'
_diffrn_standards_number 0
_exptl_absorpt_coefficient_mu 0.312
_exptl_absorpt_correction_T_max 0.0932
_exptl_absorpt_correction_T_min 0.0674
_exptl_absorpt_correction_type multi-scan
_exptl_absorpt_process_details
;
SADABS-2012/1 (Bruker,2012) was used for absorption correction.
wR2(int) was 0.0563 before and 0.0426 after correction.
The Ratio of minimum to maximum transmission is 0.7232.
The \l/2 correction factor is 0.0015.
;
_exptl_crystal_colour purple
_exptl_crystal_colour_primary purple
_exptl_crystal_density_diffrn 1.615
_exptl_crystal_description Block
_exptl_crystal_F_000 1832
_exptl_crystal_size_max 0.18
_exptl_crystal_size_mid 0.12
_exptl_crystal_size_min 0.05
_reflns_Friedel_coverage 0.000
_reflns_number_gt 10017
_reflns_number_total 13887
_reflns_threshold_expression 'I > 2\s(I)'
_cod_data_source_file ic402130p_si_001_13.cif
_cod_data_source_block JFig813
_cod_database_code 4336757
_olex2_refinement_description
;
1. Fixed Uiso
 At 1.2 times of:
  All C(H) groups
 At 1.5 times of:
  All C(H,H,H) groups
2. Restrained distances
 C18A-C28A
 1.54 with sigma of 0.02
 F6A-C28A = F4A-C28A = F5A-C28A
 1.35 with sigma of 0.02
 F1-F6A = F6A-F5A
 2.1 with sigma of 0.02
 F4A-F5A
 2.1 with sigma of 0.02
 F4A-F6A
 2.1 with sigma of 0.02
 C75A-C64A
 1.54 with sigma of 0.02
 F34A-C75A
 1.35 with sigma of 0.02
 C75A-F36A
 1.35 with sigma of 0.02
 C75A-F35A
 1.35 with sigma of 0.02
 F36A-F35A
 2.1 with sigma of 0.02
 F35A-F34A
 2.1 with sigma of 0.02
 F36A-F34A
 2.1 with sigma of 0.02
 C72A-C70A
 1.54 with sigma of 0.02
 F2A-F3A
 2.1 with sigma of 0.02
 F2A-F1A
 2.1 with sigma of 0.02
 F3A-F1A
 2.1 with sigma of 0.02
 F2A-C29A = F3A-C29A = F1A-C29A
 1.35 with sigma of 0.02
 C29A-C20A
 1.54 with sigma of 0.02
 F23A-C50A = F24A-C50A = F22A-C50A
 1.35 with sigma of 0.02
 F23A-F24A
 2.1 with sigma of 0.02
 F22A-F24A
 2.1 with sigma of 0.02
 F22A-F23A
 2.1 with sigma of 0.02
 C50A-C40A
 1.54 with sigma of 0.02
 C72-C70 = C72A-C70A
 1.54 with sigma of 0.02
 C69A-C72A
 2.5 with sigma of 0.02
 F1G-C72A = F1H-C72A = F1I-C72A
 1.35 with sigma of 0.02
 F1I-F1H
 2.1 with sigma of 0.02
 F1G-F1I
 2.1 with sigma of 0.02
 F1H-F1G
 2.1 with sigma of 0.02
 C70A-F1I
 2.25 with sigma of 0.02
 F1G-C70A
 2.25 with sigma of 0.02
 F1H-C70A
 2.25 with sigma of 0.02
 F28A-C73A
 1.35 with sigma of 0.02
 F29A-C73A
 1.35 with sigma of 0.02
 F29A-F28A
 2.1 with sigma of 0.02
 C73A-C68A
 1.5 with sigma of 0.02
 F37A-C73A
 1.35 with sigma of 0.02
 F28A-F37A
 2.1 with sigma of 0.02
 F29A-F37A
 2.1 with sigma of 0.02
3. Restrained planarity
 C28A, C18A, C19A, C17A, C16A
 with sigma of 0.1
4. Rigid bond restraints
 C72, C72A
 with sigma for 1-2 distances of 0.01 and sigma for 1-3 distances of 0.01
5. Uiso/Uaniso restraints and constraints
Uanis(C38A) = Uanis(C38)
Uanis(C43A) = Uanis(C43)
Uanis(C42A) = Uanis(C42)
Uanis(C41A) = Uanis(C41)
Uanis(C40A) = Uanis(C40)
Uanis(C40A) = Uanis(C40)
Uanis(C39A) = Uanis(C39)
Uanis(C51A) = Uanis(C51)
Uanis(F20A) = Uanis(F20)
Uanis(F21A) = Uanis(F21)
Uanis(F19A) = Uanis(F19)
Uanis(C50A) = Uanis(C50)
Uanis(F23A) = Uanis(F23)
Uanis(F22A) = Uanis(F22)
Uanis(F24A) = Uanis(F24)
Uanis(C3A) = Uanis(C3)
Uanis(N3A) = Uanis(N3)
Uanis(C54A) = Uanis(C54)
Uanis(C55A) = Uanis(C55)
Uanis(C56A) = Uanis(C56)
Uanis(C57A) = Uanis(C57)
Uanis(C58A) = Uanis(C58)
Uanis(C59A) = Uanis(C59)
Uanis(C66) = Uanis(C66A)
Uanis(C71) = Uanis(C71A)
Uanis(C67) = Uanis(C67A)
Uanis(C68) = Uanis(C68A)
Uanis(C70) = Uanis(C70A)
Uanis(C69) = Uanis(C69A)
Uanis(C60A) = Uanis(C60)
Uanis(C61A) = Uanis(C61)
Uanis(C62A) = Uanis(C62)
Uanis(C63A) = Uanis(C63)
Uanis(C64A) = Uanis(C64)
Uanis(C65A) = Uanis(C65)
Uanis(C60A) = Uanis(C60)
Uanis(C75A) = Uanis(C75)
Uanis(C74A) = Uanis(C74)
Uanis(F32A) = Uanis(F32)
Uanis(F31A) = Uanis(F31)
Uanis(F33) = Uanis(F33A)
Uanis(N1A) = Uanis(N1)
Uanis(C10A) = Uanis(C10)
Uanis(C15A) = Uanis(C15)
Uanis(C14A) = Uanis(C14)
Uanis(C13A) = Uanis(C13)
Uanis(C12A) = Uanis(C12)
Uanis(C16) = Uanis(C16A)
Uanis(C17A) = Uanis(C21)
Uanis(C17) = Uanis(C18A)
Uanis(C18) = Uanis(C19A)
Uanis(C20A) = Uanis(C19)
Uanis(C21A) = Uanis(C20)
Uanis(C29) = Uanis(C29A)
Uanis(C28A) = Uanis(C28)
Uanis(F5) = Uanis(F5A)
Uanis(F6A) = Uanis(F6)
Uanis(F4A) = Uanis(F4)
Uanis(F35A) = Uanis(F35)
Uanis(F34A) = Uanis(F36)
Uanis(F36A) = Uanis(F34)
Uanis(C73A) = Uanis(C73)
Uanis(F29A) = Uanis(F29)
Uanis(F28A) = Uanis(F28)
Uanis(C11A) = Uanis(C11)
Uanis(C1A) = Uanis(C1)
Uanis(F1C) = Uanis(F1G) = Uanis(F1F) = Uanis(F1B) = Uanis(F1E) = Uanis(F1I) 
= Uanis(F1H) = Uanis(C72A) = Uanis(C72) = Uanis(F1D)
Uanis(F30) = Uanis(F37A)
6. others
 Sof(F1A)=Sof(F1G)=Sof(F1H)=Sof(F1I)=Sof(F2A)=Sof(F3A)=Sof(F4A)=Sof(F5A)=
 Sof(F6A)=Sof(F19A)=Sof(F20A)=Sof(F21A)=Sof(F22A)=Sof(F23A)=Sof(F24A)=Sof(F28A)=
 Sof(F29A)=Sof(F31A)=Sof(F32A)=Sof(F33A)=Sof(F34A)=Sof(F35A)=Sof(F36A)=
 Sof(F37A)=Sof(N1A)=Sof(N3A)=Sof(C1A)=Sof(C3A)=Sof(C10A)=Sof(C11A)=Sof(C12A)=
 Sof(H12A)=Sof(C13A)=Sof(H13A)=Sof(C14A)=Sof(H14A)=Sof(C15A)=Sof(C16A)=
 Sof(C21A)=Sof(H21A)=Sof(C20A)=Sof(C19A)=Sof(H19A)=Sof(C18A)=Sof(C17A)=
 Sof(H17A)=Sof(C28A)=Sof(C29A)=Sof(C38A)=Sof(C39A)=Sof(H39A)=Sof(C40A)=
 Sof(C41A)=Sof(H41A)=Sof(C42A)=Sof(C43A)=Sof(H43A)=Sof(C50A)=Sof(C51A)=
 Sof(C54A)=Sof(C59A)=Sof(C58A)=Sof(H58A)=Sof(C57A)=Sof(H57A)=Sof(C56A)=
 Sof(H56A)=Sof(C55A)=Sof(C60A)=Sof(C61A)=Sof(H61A)=Sof(C62A)=Sof(C63A)=
 Sof(H63A)=Sof(C64A)=Sof(C65A)=Sof(H65A)=Sof(C66A)=Sof(C71A)=Sof(H71A)=
 Sof(C70A)=Sof(C69A)=Sof(H69A)=Sof(C68A)=Sof(C67A)=Sof(H67A)=Sof(C72A)=
 Sof(C73A)=Sof(C74A)=Sof(C75A)=1-FVAR(1)
 Sof(F1E)=0.25*FVAR(2)
 Sof(F1F)=0.55*FVAR(2)
 Sof(F1C)=Sof(F1D)=0.6*FVAR(2)
 Sof(F1)=Sof(F1B)=Sof(F2)=Sof(F3)=Sof(F4)=Sof(F5)=Sof(F6)=Sof(F19)=Sof(F20)=
 Sof(F21)=Sof(F22)=Sof(F23)=Sof(F24)=Sof(F28)=Sof(F29)=Sof(F30)=Sof(F31)=
 Sof(F32)=Sof(F33)=Sof(F34)=Sof(F35)=Sof(F36)=Sof(N1)=Sof(N3)=Sof(C1)=Sof(C3)=
 Sof(C10)=Sof(C11)=Sof(C12)=Sof(H12)=Sof(C13)=Sof(H13)=Sof(C14)=Sof(H14)=
 Sof(C15)=Sof(C16)=Sof(C17)=Sof(H17)=Sof(C18)=Sof(C20)=Sof(H20)=Sof(C19)=
 Sof(C21)=Sof(H21)=Sof(C28)=Sof(C29)=Sof(C38)=Sof(C39)=Sof(H39)=Sof(C40)=
 Sof(C41)=Sof(H41)=Sof(C42)=Sof(C43)=Sof(H43)=Sof(C50)=Sof(C51)=Sof(C54)=
 Sof(C59)=Sof(C58)=Sof(H58)=Sof(C57)=Sof(H57)=Sof(C56)=Sof(H56)=Sof(C55)=
 Sof(C60)=Sof(C61)=Sof(H61)=Sof(C62)=Sof(C63)=Sof(H63)=Sof(C64)=Sof(C65)=
 Sof(H65)=Sof(C66)=Sof(C67)=Sof(H67)=Sof(C68)=Sof(C69)=Sof(H69)=Sof(C70)=
 Sof(C71)=Sof(H71)=Sof(C72)=Sof(C73)=Sof(C74)=Sof(C75)=FVAR(1)
7.a Aromatic/amide H refined with riding coordinates:
 C12(H12), C13(H13), C14(H14), C12A(H12A), C13A(H13A), C14A(H14A), C17(H17),
 C20(H20), C21(H21), C21A(H21A), C19A(H19A), C17A(H17A), C23(H23), C25(H25),
 C27(H27), C34(H34), C35(H35), C36(H36), C39A(H39A), C41A(H41A), C43A(H43A),
 C39(H39), C41(H41), C43(H43), C45(H45), C47(H47), C49(H49), C58(H58), C57(H57),
  C56(H56), C58A(H58A), C57A(H57A), C56A(H56A), C61A(H61A), C63A(H63A),
 C65A(H65A), C61(H61), C63(H63), C65(H65), C71A(H71A), C69A(H69A), C67A(H67A),
 C67(H67), C69(H69), C71(H71)
7.b Fitted hexagon refined as free rotating group:
 C10(C11,C12,C13,C14,C15), C10A(C11A,C12A,C13A,C14A,C15A), C16(C17,C18,C20,C19,
 C21), C16A(C21A,C20A,C19A,C18A,C17A), C38A(C39A,C40A,C41A,C42A,C43A), C54(C59,
 C58,C57,C56,C55), C54A(C59A,C58A,C57A,C56A,C55A), C60A(C61A,C62A,C63A,C64A,
 C65A), C66A(C71A,C70A,C69A,C68A,C67A)
7.c Idealised Me refined as rotating group:
 C7(H7A,H7B,H7C), C8(H8A,H8B,H8C), C9(H9A,H9B,H9C), C77(H77A,H77B,H77C)
;
_shelx_estimated_absorpt_t_max 0.985
_shelx_estimated_absorpt_t_min 0.946
_shelx_space_group_comment
;
The symmetry employed for this shelxl refinement is uniquely defined
by the following loop, which should always be used as a source of
symmetry information in preference to the above space-group names.
They are only intended as comments.
;
_shelxl_version_number 2013-2

loop_
_space_group_symop_operation_xyz
'x, y, z'
'-x, -y, -z'

loop_
_atom_site_label
_atom_site_type_symbol
_atom_site_fract_x
_atom_site_fract_y
_atom_site_fract_z
_atom_site_U_iso_or_equiv
_atom_site_adp_type
_atom_site_occupancy
_atom_site_site_symmetry_order
_atom_site_calc_flag
_atom_site_refinement_flags_posn
_atom_site_refinement_flags_adp
_atom_site_refinement_flags_occupancy
_atom_site_disorder_assembly
_atom_site_disorder_group
Mo1 Mo 0.84070(4) 0.81762(3) 0.68583(2) 0.02631(15) Uani 1 1 d . . . . .
F1 F 0.3459(5) 0.3574(4) 0.6494(4) 0.100(2) Uani 0.8169(19) 1 d D . P A 1
F1A F 0.7581(16) 0.3127(13) 0.7873(11) 0.070(7) Uani 0.1831(19) 1 d D . P A 2
F1B F 0.6080(5) 0.6812(6) 1.0597(3) 0.1032(18) Uani 0.8169(19) 1 d . . P A 1
F1C F 0.7444(9) 0.6612(11) 1.1236(5) 0.1032(18) Uani 0.4901(12) 1 d . . P A 1
F1D F 0.6982(10) 0.7548(11) 1.1038(6) 0.1032(18) Uani 0.4901(12) 1 d . . P A 1
F1E F 0.654(3) 0.772(3) 1.0939(14) 0.1032(18) Uani 0.2042(5) 1 d . . P A 1
F1F F 0.6981(10) 0.5934(11) 1.0940(6) 0.1032(18) Uani 0.4493(11) 1 d . . P A 1
F1G F 0.716(2) 0.6191(16) 1.1170(13) 0.1032(18) Uani 0.1831(19) 1 d D . P A 2
F1H F 0.732(2) 0.742(2) 1.1410(10) 0.1032(18) Uani 0.1831(19) 1 d D . P A 2
F1I F 0.6005(17) 0.723(2) 1.0918(13) 0.1032(18) Uani 0.1831(19) 1 d D . P A 2
F2 F 0.4754(7) 0.2690(4) 0.6666(4) 0.106(2) Uani 0.8169(19) 1 d . . P A 1
F2A F 0.6296(17) 0.2405(13) 0.7630(10) 0.079(8) Uani 0.1831(19) 1 d D . P A 2
F3 F 0.4960(7) 0.3426(5) 0.5748(4) 0.108(3) Uani 0.8169(19) 1 d . . P A 1
F3A F 0.6005(18) 0.2789(16) 0.8528(8) 0.073(7) Uani 0.1831(19) 1 d D . P A 2
F4 F 0.8869(4) 0.5432(4) 0.6323(3) 0.0739(16) Uani 0.8169(19) 1 d . . P A 1
F4A F 0.7013(13) 0.4316(13) 0.5538(13) 0.0739(16) Uani 0.1831(19) 1 d D . P A 2
F5 F 0.8818(5) 0.4128(5) 0.6243(4) 0.097(2) Uani 0.8169(19) 1 d . . P A 1
F5A F 0.5644(18) 0.5212(13) 0.5444(14) 0.097(2) Uani 0.1831(19) 1 d D . P A 2
F6 F 0.8647(5) 0.4486(5) 0.7159(3) 0.091(2) Uani 0.8169(19) 1 d . . P A 1
F6A F 0.5172(15) 0.3874(16) 0.5791(13) 0.091(2) Uani 0.1831(19) 1 d D . P A 2
F7 F 0.5662(5) 0.9568(5) 0.5559(2) 0.112(2) Uani 1 1 d . . . . .
F8 F 0.5438(7) 1.0831(4) 0.5736(2) 0.127(3) Uani 1 1 d . . . . .
F9 F 0.3975(3) 1.0058(4) 0.57527(17) 0.0761(15) Uani 1 1 d . . . . .
F10 F 0.4228(5) 1.1386(3) 0.7934(2) 0.0716(13) Uani 1 1 d . . . . .
F11 F 0.3020(3) 1.0451(3) 0.85643(19) 0.0562(10) Uani 1 1 d . . . . .
F12 F 0.4815(3) 1.0436(3) 0.86103(18) 0.0584(11) Uani 1 1 d . . . . .
F13 F 0.7186(3) 1.1006(3) 0.63773(18) 0.0581(10) Uani 1 1 d . . . . .
F14 F 0.8968(4) 1.1323(2) 0.58804(17) 0.0540(10) Uani 1 1 d . . . . .
F15 F 0.7856(5) 1.2317(3) 0.62416(19) 0.0716(13) Uani 1 1 d . . . . .
F16 F 1.1066(5) 1.2830(3) 0.7312(4) 0.118(2) Uani 1 1 d . . . . .
F17 F 1.1846(4) 1.1675(3) 0.7541(4) 0.104(2) Uani 1 1 d . . . . .
F18 F 1.0790(6) 1.2250(6) 0.8274(3) 0.151(3) Uani 1 1 d . . . . .
F19 F 0.7026(5) 0.5916(5) 0.8296(3) 0.0496(16) Uani 0.8169(19) 1 d . . P A 1
F19A F 0.662(3) 0.587(3) 0.849(2) 0.0496(16) Uani 0.1831(19) 1 d . . P A 2
F20 F 0.5456(4) 0.5139(3) 0.8661(3) 0.0539(13) Uani 0.8169(19) 1 d . . P A 1
F20A F 0.5225(18) 0.5082(13) 0.9170(13) 0.0539(13) Uani 0.1831(19) 1 d . . P A 2
F21 F 0.6659(5) 0.5232(4) 0.9266(3) 0.0532(15) Uani 0.8169(19) 1 d . . P A 1
F21A F 0.674(3) 0.5437(19) 0.9513(13) 0.0532(15) Uani 0.1831(19) 1 d . . P A 2
F22 F 0.2501(6) 0.6454(4) 1.0696(3) 0.0748(19) Uani 0.8169(19) 1 d . . P A 2
F22A F 0.249(3) 0.682(2) 1.0571(15) 0.0748(19) Uani 0.1831(19) 1 d D . P A 1
F23 F 0.1862(5) 0.6624(6) 0.9845(4) 0.097(3) Uani 0.8169(19) 1 d . . P A 2
F23A F 0.216(3) 0.6080(17) 0.9896(17) 0.097(3) Uani 0.1831(19) 1 d D . P A 1
F24 F 0.2087(5) 0.7718(4) 1.0277(4) 0.088(2) Uani 0.8169(19) 1 d . . P A 2
F24A F 0.197(2) 0.7449(16) 0.9738(15) 0.088(2) Uani 0.1831(19) 1 d D . P A 1
F28 F 1.0207(7) 0.9200(4) 0.8528(3) 0.0722(17) Uani 0.8169(19) 1 d . . P A 1
F28A F 1.015(3) 0.928(2) 0.8803(12) 0.0722(17) Uani 0.1831(19) 1 d D . P A 2
F29 F 1.1334(5) 0.8714(3) 0.9149(3) 0.0726(17) Uani 0.8169(19) 1 d . . P A 1
F29A F 1.1021(18) 0.8960(15) 0.9566(14) 0.0726(17) Uani 0.1831(19) 1 d D . P A 2
F30 F 0.9820(6) 0.9440(4) 0.9499(3) 0.0791(17) Uani 0.8169(19) 1 d . . P A 1
F31 F 1.2785(6) 0.7847(4) 0.5303(3) 0.0766(17) Uani 0.8169(19) 1 d . . P A 1
F31A F 1.256(3) 0.7413(19) 0.5483(15) 0.0766(17) Uani 0.1831(19) 1 d . . P A 2
F32 F 1.4107(4) 0.7496(3) 0.5831(3) 0.0680(16) Uani 0.8169(19) 1 d . . P A 1
F32A F 1.3731(18) 0.6990(16) 0.6060(14) 0.0680(16) Uani 0.1831(19) 1 d . . P A 2
F33 F 1.2570(6) 0.8133(3) 0.6245(3) 0.0518(15) Uani 0.8169(19) 1 d . . P A 1
F33A F 1.257(3) 0.786(2) 0.6430(18) 0.0518(15) Uani 0.1831(19) 1 d . . P A 2
F34 F 1.3155(6) 0.4553(4) 0.5168(3) 0.090(2) Uani 0.8169(19) 1 d . . P A 1
F34A F 1.1095(19) 0.3720(13) 0.6141(12) 0.0602(13) Uani 0.1831(19) 1 d D . P A 2
F35 F 1.1451(7) 0.4858(4) 0.5060(3) 0.087(2) Uani 0.8169(19) 1 d . . P A 1
F35A F 1.052(3) 0.4669(15) 0.5449(11) 0.087(2) Uani 0.1831(19) 1 d D . P A 2
F36 F 1.1680(5) 0.3834(3) 0.5794(3) 0.0602(13) Uani 0.8169(19) 1 d . . P A 1
F36A F 0.9300(18) 0.400(2) 0.6241(16) 0.090(2) Uani 0.1831(19) 1 d D . P A 2
F37A F 0.948(2) 0.970(2) 0.9687(14) 0.0791(17) Uani 0.1831(19) 1 d D . P A 2
N1 N 0.6047(6) 0.7179(4) 0.6967(3) 0.0307(15) Uani 0.8169(19) 1 d . . P A 1
N1A N 0.596(3) 0.691(2) 0.7188(18) 0.0307(15) Uani 0.1831(19) 1 d . . P A 2
N2 N 0.7106(4) 0.8905(3) 0.8113(2) 0.0314(10) Uani 1 1 d . . . . .
N3 N 0.9544(5) 0.6803(4) 0.7750(3) 0.0363(15) Uani 0.8169(19) 1 d . . P A 1
N3A N 0.922(3) 0.694(2) 0.8087(16) 0.0363(15) Uani 0.1831(19) 1 d . . P A 2
N4 N 0.9978(4) 0.8997(3) 0.6799(2) 0.0307(10) Uani 1 1 d . . . . .
N5 N 0.8172(4) 0.9181(3) 0.6028(2) 0.0323(10) Uani 1 1 d . . . . .
N6 N 0.9402(4) 0.7608(3) 0.6013(3) 0.0368(11) Uani 1 1 d . . . . .
C1 C 0.6951(10) 0.7572(6) 0.6928(4) 0.0239(19) Uani 0.8169(19) 1 d . . P A 1
C1A C 0.696(5) 0.738(3) 0.709(3) 0.0239(19) Uani 0.1831(19) 1 d . . P A 2
C2 C 0.7595(4) 0.8668(3) 0.7617(3) 0.0248(11) Uani 1 1 d . . . . .
C3 C 0.9023(10) 0.7274(8) 0.7417(4) 0.028(2) Uani 0.8169(19) 1 d . . P A 1
C3A C 0.893(6) 0.736(4) 0.762(3) 0.028(2) Uani 0.1831(19) 1 d . . P A 2
C4 C 1.0726(4) 0.9387(3) 0.6884(3) 0.0288(12) Uani 1 1 d . . . . .
C5 C 0.8258(5) 0.9614(4) 0.5538(3) 0.0356(13) Uani 1 1 d . . . . .
C6 C 0.9781(5) 0.7266(4) 0.5584(3) 0.0394(14) Uani 1 1 d . . . . .
C7 C 1.1681(5) 0.9879(4) 0.7002(3) 0.0412(14) Uani 1 1 d . . . . .
H7A H 1.1839 1.0413 0.6683 0.062 Uiso 1 1 calc R U . . .
H7B H 1.2390 0.9529 0.6963 0.062 Uiso 1 1 calc R U . . .
H7C H 1.1454 1.0024 0.7438 0.062 Uiso 1 1 calc R U . . .
C8 C 0.8411(6) 1.0164(4) 0.4907(3) 0.0489(16) Uani 1 1 d . . . . .
H8A H 0.8648 0.9810 0.4566 0.073 Uiso 1 1 calc R U . . .
H8B H 0.9019 1.0608 0.4859 0.073 Uiso 1 1 calc R U . . .
H8C H 0.7668 1.0446 0.4871 0.073 Uiso 1 1 calc R U . . .
C9 C 1.0233(6) 0.6822(4) 0.5035(3) 0.0509(17) Uani 1 1 d . . . . .
H9A H 0.9819 0.7021 0.4693 0.076 Uiso 1 1 calc R U . . .
H9B H 1.0109 0.6195 0.5174 0.076 Uiso 1 1 calc R U . . .
H9C H 1.1075 0.6952 0.4870 0.076 Uiso 1 1 calc R U . . .
C10 C 0.4939(5) 0.6941(4) 0.7362(3) 0.0313(18) Uani 0.8169(19) 1 d G . P A 1
C11 C 0.4262(8) 0.7546(3) 0.7682(4) 0.0309(18) Uani 0.8169(19) 1 d G . P A 1
C12 C 0.3202(8) 0.7291(4) 0.8116(4) 0.035(2) Uani 0.8169(19) 1 d G . P A 1
H12 H 0.2739 0.7705 0.8335 0.042 Uiso 0.8169(19) 1 calc R U P A 1
C13 C 0.2818(5) 0.6432(4) 0.8232(3) 0.038(2) Uani 0.8169(19) 1 d G . P A 1
H13 H 0.2093 0.6258 0.8529 0.045 Uiso 0.8169(19) 1 calc R U P A 1
C14 C 0.3495(4) 0.5828(3) 0.7912(3) 0.0353(18) Uani 0.8169(19) 1 d G . P A 1
H14 H 0.3232 0.5240 0.7991 0.042 Uiso 0.8169(19) 1 calc R U P A 1
C15 C 0.4555(4) 0.6082(3) 0.7477(2) 0.0309(16) Uani 0.8169(19) 1 d G . P A 1
C10A C 0.483(3) 0.681(2) 0.7574(15) 0.0313(18) Uani 0.1831(19) 1 d G . P A 2
C11A C 0.408(5) 0.7452(15) 0.780(2) 0.0309(18) Uani 0.1831(19) 1 d G . P A 2
C12A C 0.302(5) 0.722(2) 0.824(2) 0.035(2) Uani 0.1831(19) 1 d G . P A 2
H12A H 0.2506 0.7657 0.8391 0.042 Uiso 0.1831(19) 1 calc R U P A 2
C13A C 0.269(3) 0.635(3) 0.8442(16) 0.038(2) Uani 0.1831(19) 1 d G . P A 2
H13A H 0.1964 0.6193 0.8739 0.045 Uiso 0.1831(19) 1 calc R U P A 2
C14A C 0.344(2) 0.5713(17) 0.8215(12) 0.0353(18) Uani 0.1831(19) 1 d G . P A 2
H14A H 0.3221 0.5119 0.8357 0.042 Uiso 0.1831(19) 1 calc R U P A 2
C15A C 0.451(2) 0.5944(18) 0.7781(12) 0.0309(16) Uani 0.1831(19) 1 d G . P A 2
C16 C 0.5233(4) 0.5408(3) 0.7105(3) 0.0374(18) Uani 0.8169(19) 1 d G . P A 1
C17 C 0.6449(4) 0.5368(3) 0.7000(3) 0.0399(17) Uani 0.8169(19) 1 d G . P A 1
H17 H 0.6871 0.5776 0.7145 0.048 Uiso 0.8169(19) 1 calc R U P A 1
C18 C 0.7047(3) 0.4730(3) 0.6682(3) 0.0451(18) Uani 0.8169(19) 1 d G . P A 1
C20 C 0.6429(4) 0.4133(3) 0.6470(3) 0.051(2) Uani 0.8169(19) 1 d G . P A 1
H20 H 0.6837 0.3697 0.6253 0.061 Uiso 0.8169(19) 1 calc R U P A 1
C19 C 0.5213(4) 0.4173(3) 0.6575(3) 0.051(2) Uani 0.8169(19) 1 d G . P A 1
C21 C 0.4615(3) 0.4810(3) 0.6893(3) 0.0445(18) Uani 0.8169(19) 1 d G . P A 1
H21 H 0.3784 0.4838 0.6964 0.053 Uiso 0.8169(19) 1 calc R U P A 1
C16A C 0.5170(19) 0.5267(12) 0.7434(10) 0.0374(18) Uani 0.1831(19) 1 d G . P A 2
C21A C 0.5569(19) 0.4554(13) 0.7796(7) 0.051(2) Uani 0.1831(19) 1 d G . P A 2
H21A H 0.5493 0.4532 0.8246 0.061 Uiso 0.1831(19) 1 calc R U P A 2
C20A C 0.608(2) 0.3872(11) 0.7498(10) 0.051(2) Uani 0.1831(19) 1 d DG . P A 2
C19A C 0.6192(18) 0.3904(12) 0.6839(10) 0.0451(18) Uani 0.1831(19) 1 d G . P A 2
H19A H 0.6541 0.3438 0.6636 0.054 Uiso 0.1831(19) 1 calc R U P A 2
C18A C 0.5792(15) 0.4618(14) 0.6477(7) 0.0399(17) Uani 0.1831(19) 1 d DG . P A 2
C17A C 0.5281(19) 0.5299(12) 0.6774(10) 0.0445(18) Uani 0.1831(19) 1 d G . P A 2
H17A H 0.5008 0.5787 0.6527 0.053 Uiso 0.1831(19) 1 calc R U P A 2
C22 C 0.4472(4) 0.8486(4) 0.7493(3) 0.0304(12) Uani 1 1 d . . . . .
C23 C 0.4769(5) 0.8838(4) 0.6835(3) 0.0351(13) Uani 1 1 d . . . . .
H23 H 0.4929 0.8461 0.6524 0.042 Uiso 1 1 calc R U . . .
C24 C 0.4834(5) 0.9724(4) 0.6629(3) 0.0373(14) Uani 1 1 d . . . . .
C25 C 0.4628(5) 1.0295(4) 0.7064(3) 0.0344(13) Uani 1 1 d . . . . .
H25 H 0.4669 1.0904 0.6920 0.041 Uiso 1 1 calc R U . . .
C26 C 0.4358(4) 0.9951(4) 0.7723(3) 0.0299(12) Uani 1 1 d . . . . .
C27 C 0.4280(4) 0.9062(4) 0.7933(3) 0.0289(12) Uani 1 1 d . . . . .
H27 H 0.4092 0.8842 0.8383 0.035 Uiso 1 1 calc R U . . .
C28 C 0.8341(7) 0.4695(6) 0.6594(5) 0.050(2) Uani 0.8169(19) 1 d . . P A 1
C28A C 0.5947(17) 0.4517(16) 0.5776(10) 0.050(2) Uani 0.1831(19) 1 d D . P A 2
C29 C 0.4563(8) 0.3486(6) 0.6382(6) 0.065(3) Uani 0.8169(19) 1 d . . P A 1
C29A C 0.644(2) 0.3088(13) 0.7918(10) 0.065(3) Uani 0.1831(19) 1 d D . P A 2
C30 C 0.4985(6) 1.0066(5) 0.5925(3) 0.0484(17) Uani 1 1 d . . . . .
C31 C 0.4113(5) 1.0552(4) 0.8204(3) 0.0377(14) Uani 1 1 d . . . . .
C32 C 0.6949(5) 0.9234(4) 0.8679(3) 0.0314(12) Uani 1 1 d . . . . .
C33 C 0.7495(5) 1.0023(4) 0.8695(3) 0.0341(13) Uani 1 1 d . . . . .
C34 C 0.7336(6) 1.0319(5) 0.9285(3) 0.0464(16) Uani 1 1 d . . . . .
H34 H 0.7716 1.0843 0.9302 0.056 Uiso 1 1 calc R U . . .
C35 C 0.6643(6) 0.9867(5) 0.9838(3) 0.0544(18) Uani 1 1 d . . . . .
H35 H 0.6547 1.0076 1.0236 0.065 Uiso 1 1 calc R U . . .
C36 C 0.6090(6) 0.9114(5) 0.9819(3) 0.0525(18) Uani 1 1 d . . . . .
H36 H 0.5608 0.8810 1.0207 0.063 Uiso 1 1 calc R U . . .
C37 C 0.6210(5) 0.8780(4) 0.9250(3) 0.0372(14) Uani 1 1 d . . . . .
C38 C 0.5588(15) 0.7948(10) 0.9278(13) 0.040(3) Uani 0.8169(19) 1 d . . P A 1
C38A C 0.560(6) 0.797(4) 0.921(6) 0.040(3) Uani 0.1831(19) 1 d G . P A 2
C39A C 0.450(5) 0.798(3) 0.963(5) 0.049(2) Uani 0.1831(19) 1 d G . P A 2
H39A H 0.4194 0.8507 0.9754 0.059 Uiso 0.1831(19) 1 calc R U P A 2
C40A C 0.385(3) 0.721(3) 0.987(3) 0.049(3) Uani 0.1831(19) 1 d DG . P A 2
C41A C 0.429(4) 0.644(3) 0.9689(18) 0.046(3) Uani 0.1831(19) 1 d G . P A 2
H41A H 0.3846 0.5914 0.9852 0.055 Uiso 0.1831(19) 1 calc R U P A 2
C42A C 0.539(4) 0.643(4) 0.927(2) 0.038(2) Uani 0.1831(19) 1 d G . P A 2
C43A C 0.604(5) 0.719(5) 0.903(5) 0.0412(19) Uani 0.1831(19) 1 d G . P A 2
H43A H 0.6794 0.7188 0.8746 0.049 Uiso 0.1831(19) 1 calc R U P A 2
C39 C 0.4409(12) 0.7813(7) 0.9633(11) 0.049(2) Uani 0.8169(19) 1 d . . P A 1
H39 H 0.4013 0.8265 0.9835 0.059 Uiso 0.8169(19) 1 calc R U P A 1
C40 C 0.3825(8) 0.7041(7) 0.9691(5) 0.049(3) Uani 0.8169(19) 1 d . . P A 1
C41 C 0.4368(8) 0.6357(6) 0.9429(4) 0.046(3) Uani 0.8169(19) 1 d . . P A 1
H41 H 0.3970 0.5815 0.9492 0.055 Uiso 0.8169(19) 1 calc R U P A 1
C42 C 0.5541(9) 0.6482(7) 0.9061(4) 0.038(2) Uani 0.8169(19) 1 d . . P A 1
C43 C 0.6134(12) 0.7280(10) 0.8983(10) 0.0412(19) Uani 0.8169(19) 1 d . . P A 1
H43 H 0.6913 0.7360 0.8726 0.049 Uiso 0.8169(19) 1 calc R U P A 1
C44 C 0.8207(5) 1.0578(3) 0.8111(3) 0.0305(12) Uani 1 1 d . . . . .
C45 C 0.7866(5) 1.0723(3) 0.7527(3) 0.0327(12) Uani 1 1 d . . . . .
H45 H 0.7199 1.0423 0.7483 0.039 Uiso 1 1 calc R U . . .
C46 C 0.8493(5) 1.1299(4) 0.7011(3) 0.0364(13) Uani 1 1 d . . . . .
C47 C 0.9478(5) 1.1751(4) 0.7056(3) 0.0426(15) Uani 1 1 d . . . . .
H47 H 0.9904 1.2147 0.6698 0.051 Uiso 1 1 calc R U . . .
C48 C 0.9813(5) 1.1602(4) 0.7636(3) 0.0419(15) Uani 1 1 d . . . . .
C49 C 0.9193(5) 1.1020(4) 0.8164(3) 0.0369(13) Uani 1 1 d . . . . .
H49 H 0.9441 1.0927 0.8558 0.044 Uiso 1 1 calc R U . . .
C50 C 0.2574(9) 0.6982(7) 1.0153(5) 0.059(3) Uani 0.8169(19) 1 d . . P A 2
C50A C 0.264(3) 0.6821(19) 0.9942(17) 0.059(3) Uani 0.1831(19) 1 d D . P A 1
C51 C 0.6150(10) 0.5701(7) 0.8812(6) 0.045(3) Uani 0.8169(19) 1 d . . P A 1
C51A C 0.608(5) 0.572(4) 0.910(2) 0.045(3) Uani 0.1831(19) 1 d . . P A 2
C52 C 1.0873(6) 1.2073(4) 0.7716(4) 0.058(2) Uani 1 1 d . . . . .
C53 C 0.8111(6) 1.1472(4) 0.6384(3) 0.0480(17) Uani 1 1 d . . . . .
C54 C 0.9950(4) 0.6056(2) 0.8068(2) 0.0356(18) Uani 0.8169(19) 1 d G . P A 1
C59 C 1.0541(4) 0.5442(3) 0.7722(2) 0.042(2) Uani 0.8169(19) 1 d G . P A 1
C58 C 1.0743(4) 0.4628(3) 0.8044(3) 0.043(2) Uani 0.8169(19) 1 d G . P A 1
H58 H 1.1147 0.4208 0.7808 0.051 Uiso 0.8169(19) 1 calc R U P A 1
C57 C 1.0353(5) 0.4427(2) 0.8713(3) 0.052(3) Uani 0.8169(19) 1 d G . P A 1
H57 H 1.0490 0.3870 0.8933 0.063 Uiso 0.8169(19) 1 calc R U P A 1
C56 C 0.9761(4) 0.5041(3) 0.9059(2) 0.050(2) Uani 0.8169(19) 1 d G . P A 1
H56 H 0.9495 0.4903 0.9515 0.060 Uiso 0.8169(19) 1 calc R U P A 1
C55 C 0.9560(4) 0.5855(3) 0.8736(2) 0.0381(19) Uani 0.8169(19) 1 d G . P A 1
C54A C 0.961(2) 0.6163(13) 0.8413(12) 0.0356(18) Uani 0.1831(19) 1 d G . P A 2
C59A C 1.005(2) 0.5483(16) 0.8094(10) 0.042(2) Uani 0.1831(19) 1 d G . P A 2
C58A C 1.021(2) 0.4681(13) 0.8447(13) 0.043(2) Uani 0.1831(19) 1 d G . P A 2
H58A H 1.0517 0.4216 0.8229 0.051 Uiso 0.1831(19) 1 calc R U P A 2
C57A C 0.994(2) 0.4559(13) 0.9118(13) 0.052(3) Uani 0.1831(19) 1 d G . P A 2
H57A H 1.0052 0.4011 0.9360 0.063 Uiso 0.1831(19) 1 calc R U P A 2
C56A C 0.950(2) 0.5240(17) 0.9437(10) 0.050(2) Uani 0.1831(19) 1 d G . P A 2
H56A H 0.9306 0.5156 0.9896 0.060 Uiso 0.1831(19) 1 calc R U P A 2
C55A C 0.933(2) 0.6042(14) 0.9084(12) 0.0381(19) Uani 0.1831(19) 1 d G . P A 2
C60 C 1.1178(6) 0.5671(5) 0.7030(4) 0.0392(18) Uani 0.8169(19) 1 d . . P A 1
C60A C 1.056(2) 0.5669(15) 0.7372(9) 0.0392(18) Uani 0.1831(19) 1 d G . P A 2
C61A C 1.131(2) 0.6361(13) 0.7049(12) 0.0374(19) Uani 0.1831(19) 1 d G . P A 2
H61A H 1.1484 0.6794 0.7277 0.045 Uiso 0.1831(19) 1 calc R U P A 2
C62A C 1.1819(19) 0.6419(12) 0.6392(12) 0.0356(18) Uani 0.1831(19) 1 d G . P A 2
C63A C 1.157(2) 0.5786(15) 0.6059(9) 0.0456(19) Uani 0.1831(19) 1 d G . P A 2
H63A H 1.1915 0.5826 0.5610 0.055 Uiso 0.1831(19) 1 calc R U P A 2
C64A C 1.082(2) 0.5094(13) 0.6382(11) 0.0436(18) Uani 0.1831(19) 1 d DG . P A 2
C65A C 1.0315(18) 0.5036(12) 0.7038(11) 0.0435(19) Uani 0.1831(19) 1 d G . P A 2
H65A H 0.9802 0.4563 0.7259 0.052 Uiso 0.1831(19) 1 calc R U P A 2
C61 C 1.1719(7) 0.6495(5) 0.6771(4) 0.0374(19) Uani 0.8169(19) 1 d . . P A 1
H61 H 1.1630 0.6935 0.7032 0.045 Uiso 0.8169(19) 1 calc R U P A 1
C62 C 1.2373(6) 0.6662(6) 0.6144(4) 0.0356(18) Uani 0.8169(19) 1 d . . P A 1
C63 C 1.2520(7) 0.6050(5) 0.5741(4) 0.0456(19) Uani 0.8169(19) 1 d . . P A 1
H63 H 1.2981 0.6180 0.5311 0.055 Uiso 0.8169(19) 1 calc R U P A 1
C64 C 1.1983(6) 0.5244(5) 0.5976(4) 0.0436(18) Uani 0.8169(19) 1 d . . P A 1
C65 C 1.1346(6) 0.5051(5) 0.6594(4) 0.0435(19) Uani 0.8169(19) 1 d . . P A 1
H65 H 1.0999 0.4489 0.6745 0.052 Uiso 0.8169(19) 1 calc R U P A 1
C66 C 0.9181(7) 0.6559(6) 0.9129(4) 0.042(2) Uani 0.8169(19) 1 d . . P A 1
C66A C 0.906(3) 0.6745(17) 0.9425(11) 0.042(2) Uani 0.1831(19) 1 d G . P A 2
C71A C 0.817(2) 0.6597(15) 0.9987(12) 0.046(2) Uani 0.1831(19) 1 d G . P A 2
H71A H 0.7764 0.6054 1.0113 0.055 Uiso 0.1831(19) 1 calc R U P A 2
C70A C 0.788(2) 0.7244(17) 1.0363(9) 0.058(3) Uani 0.1831(19) 1 d DG . P A 2
C69A C 0.848(3) 0.8038(15) 1.0177(12) 0.055(2) Uani 0.1831(19) 1 d DG . P A 2
H69A H 0.8277 0.8480 1.0434 0.066 Uiso 0.1831(19) 1 calc R U P A 2
C68A C 0.936(2) 0.8186(16) 0.9616(13) 0.047(2) Uani 0.1831(19) 1 d DG . P A 2
C67A C 0.966(2) 0.754(2) 0.9239(10) 0.040(2) Uani 0.1831(19) 1 d G . P A 2
H67A H 1.0263 0.7640 0.8855 0.048 Uiso 0.1831(19) 1 calc R U P A 2
C67 C 0.9739(6) 0.7383(5) 0.8961(4) 0.040(2) Uani 0.8169(19) 1 d . . P A 1
H67 H 1.0316 0.7511 0.8566 0.048 Uiso 0.8169(19) 1 calc R U P A 1
C68 C 0.9477(7) 0.8001(6) 0.9346(4) 0.047(2) Uani 0.8169(19) 1 d . . P A 1
C69 C 0.8643(8) 0.7863(7) 0.9924(4) 0.055(2) Uani 0.8169(19) 1 d . . P A 1
H69 H 0.8463 0.8291 1.0194 0.066 Uiso 0.8169(19) 1 calc R U P A 1
C70 C 0.8065(7) 0.7025(7) 1.0088(4) 0.058(3) Uani 0.8169(19) 1 d D . P A 1
C71 C 0.8344(7) 0.6422(6) 0.9703(4) 0.046(2) Uani 0.8169(19) 1 d . . P A 1
H71 H 0.7945 0.5876 0.9833 0.055 Uiso 0.8169(19) 1 calc R U P A 1
C72 C 0.7110(10) 0.6886(12) 1.0694(6) 0.1032(18) Uani 0.8169(19) 1 d D . P A 1
C72A C 0.703(2) 0.7018(18) 1.1008(10) 0.1032(18) Uani 0.1831(19) 1 d D . P A 2
C73 C 1.0205(8) 0.8848(6) 0.9146(5) 0.053(2) Uani 0.8169(19) 1 d . . P A 1
C73A C 0.997(2) 0.9034(15) 0.9434(14) 0.053(2) Uani 0.1831(19) 1 d D . P A 2
C74 C 1.2938(7) 0.7536(6) 0.5892(5) 0.039(2) Uani 0.8169(19) 1 d . . P A 1
C74A C 1.264(4) 0.712(4) 0.605(2) 0.039(2) Uani 0.1831(19) 1 d . . P A 2
C75 C 1.2065(8) 0.4599(6) 0.5505(5) 0.056(2) Uani 0.8169(19) 1 d . . P A 1
C75A C 1.038(2) 0.4388(14) 0.6079(12) 0.056(2) Uani 0.1831(19) 1 d D . P A 2
N7 N 0.8206(7) 0.8320(5) 0.4274(3) 0.0685(18) Uani 1 1 d . . . . .
C76 C 0.7574(7) 0.7979(5) 0.4703(4) 0.0560(19) Uani 1 1 d . . . . .
C77 C 0.6782(9) 0.7512(7) 0.5261(5) 0.096(3) Uani 1 1 d . . . . .
H77A H 0.5983 0.7536 0.5192 0.145 Uiso 1 1 calc R U . . .
H77B H 0.6801 0.7774 0.5641 0.145 Uiso 1 1 calc R U . . .
H77C H 0.7020 0.6906 0.5332 0.145 Uiso 1 1 calc R U . . .

loop_
_atom_site_aniso_label
_atom_site_aniso_U_11
_atom_site_aniso_U_22
_atom_site_aniso_U_33
_atom_site_aniso_U_23
_atom_site_aniso_U_13
_atom_site_aniso_U_12
Mo1 0.0186(2) 0.0253(3) 0.0378(3) -0.00498(19) -0.01233(18) 0.00220(17)
F1 0.047(3) 0.081(4) 0.187(7) -0.068(5) -0.023(4) -0.018(3)
F1A 0.090(18) 0.040(12) 0.081(17) -0.010(11) -0.023(14) 0.017(12)
F1B 0.055(2) 0.173(5) 0.067(3) 0.026(3) -0.017(2) -0.013(3)
F1C 0.055(2) 0.173(5) 0.067(3) 0.026(3) -0.017(2) -0.013(3)
F1D 0.055(2) 0.173(5) 0.067(3) 0.026(3) -0.017(2) -0.013(3)
F1E 0.055(2) 0.173(5) 0.067(3) 0.026(3) -0.017(2) -0.013(3)
F1F 0.055(2) 0.173(5) 0.067(3) 0.026(3) -0.017(2) -0.013(3)
F1G 0.055(2) 0.173(5) 0.067(3) 0.026(3) -0.017(2) -0.013(3)
F1H 0.055(2) 0.173(5) 0.067(3) 0.026(3) -0.017(2) -0.013(3)
F1I 0.055(2) 0.173(5) 0.067(3) 0.026(3) -0.017(2) -0.013(3)
F2 0.117(6) 0.037(3) 0.178(7) -0.011(4) -0.066(5) -0.018(3)
F2A 0.044(13) 0.050(14) 0.11(2) 0.008(13) 0.025(13) 0.007(10)
F3 0.102(5) 0.121(6) 0.121(6) -0.052(5) -0.040(5) -0.050(5)
F3A 0.067(15) 0.103(19) 0.035(12) 0.013(12) -0.001(11) -0.028(14)
F4 0.036(3) 0.062(3) 0.117(5) -0.010(3) -0.008(3) -0.005(2)
F4A 0.036(3) 0.062(3) 0.117(5) -0.010(3) -0.008(3) -0.005(2)
F5 0.043(3) 0.108(5) 0.157(6) -0.082(5) -0.020(4) 0.019(3)
F5A 0.043(3) 0.108(5) 0.157(6) -0.082(5) -0.020(4) 0.019(3)
F6 0.038(3) 0.147(6) 0.084(4) 0.000(4) -0.017(3) 0.008(3)
F6A 0.038(3) 0.147(6) 0.084(4) 0.000(4) -0.017(3) 0.008(3)
F7 0.082(4) 0.208(7) 0.030(2) 0.001(3) -0.003(2) 0.066(4)
F8 0.192(7) 0.145(5) 0.042(3) 0.041(3) -0.052(3) -0.103(5)
F9 0.041(2) 0.157(5) 0.029(2) 0.004(2) -0.0190(17) 0.001(3)
F10 0.120(4) 0.039(2) 0.053(2) -0.0019(19) -0.020(3) -0.011(2)
F11 0.038(2) 0.068(3) 0.062(2) -0.024(2) -0.0027(18) 0.0012(18)
F12 0.056(2) 0.085(3) 0.050(2) -0.031(2) -0.0314(19) 0.021(2)
F13 0.050(2) 0.069(3) 0.051(2) 0.012(2) -0.0171(19) -0.007(2)
F14 0.065(3) 0.050(2) 0.041(2) -0.0102(17) 0.0017(19) -0.0067(19)
F15 0.115(4) 0.043(2) 0.052(2) 0.0037(18) -0.018(2) 0.027(2)
F16 0.081(4) 0.056(3) 0.217(7) 0.026(4) -0.066(4) -0.034(3)
F17 0.047(3) 0.080(3) 0.209(7) -0.058(4) -0.054(3) 0.007(2)
F18 0.137(6) 0.219(8) 0.105(5) -0.076(5) 0.001(4) -0.118(6)
F19 0.046(4) 0.037(2) 0.061(5) 0.003(3) -0.011(3) -0.009(3)
F19A 0.046(4) 0.037(2) 0.061(5) 0.003(3) -0.011(3) -0.009(3)
F20 0.046(3) 0.042(2) 0.079(4) 0.006(3) -0.034(3) -0.012(2)
F20A 0.046(3) 0.042(2) 0.079(4) 0.006(3) -0.034(3) -0.012(2)
F21 0.049(3) 0.054(3) 0.056(4) 0.016(3) -0.029(3) 0.008(2)
F21A 0.049(3) 0.054(3) 0.056(4) 0.016(3) -0.029(3) 0.008(2)
F22 0.049(3) 0.076(5) 0.073(4) 0.040(3) 0.004(3) -0.003(4)
F22A 0.049(3) 0.076(5) 0.073(4) 0.040(3) 0.004(3) -0.003(4)
F23 0.034(3) 0.148(8) 0.098(4) 0.002(5) -0.006(3) -0.025(4)
F23A 0.034(3) 0.148(8) 0.098(4) 0.002(5) -0.006(3) -0.025(4)
F24 0.040(3) 0.051(3) 0.143(6) 0.016(3) 0.016(3) -0.003(2)
F24A 0.040(3) 0.051(3) 0.143(6) 0.016(3) 0.016(3) -0.003(2)
F28 0.108(4) 0.042(3) 0.054(4) 0.006(3) -0.004(4) 0.000(3)
F28A 0.108(4) 0.042(3) 0.054(4) 0.006(3) -0.004(4) 0.000(3)
F29 0.048(3) 0.050(3) 0.114(5) -0.005(3) -0.012(3) -0.005(2)
F29A 0.048(3) 0.050(3) 0.114(5) -0.005(3) -0.012(3) -0.005(2)
F30 0.083(5) 0.061(4) 0.091(5) -0.031(3) -0.003(4) 0.010(3)
F31 0.111(5) 0.056(4) 0.067(4) 0.008(3) -0.039(4) -0.034(4)
F31A 0.111(5) 0.056(4) 0.067(4) 0.008(3) -0.039(4) -0.034(4)
F32 0.022(2) 0.056(3) 0.124(5) -0.032(3) -0.001(3) -0.014(2)
F32A 0.022(2) 0.056(3) 0.124(5) -0.032(3) -0.001(3) -0.014(2)
F33 0.051(2) 0.030(4) 0.062(5) -0.003(3) 0.007(3) -0.004(3)
F33A 0.051(2) 0.030(4) 0.062(5) -0.003(3) 0.007(3) -0.004(3)
F34 0.085(4) 0.068(4) 0.109(5) -0.047(3) 0.014(4) -0.005(3)
F34A 0.064(4) 0.041(3) 0.076(4) -0.018(3) -0.011(3) -0.006(3)
F35 0.119(6) 0.065(4) 0.098(5) -0.036(4) -0.053(4) 0.011(4)
F35A 0.119(6) 0.065(4) 0.098(5) -0.036(4) -0.053(4) 0.011(4)
F36 0.064(4) 0.041(3) 0.076(4) -0.018(3) -0.011(3) -0.006(3)
F36A 0.085(4) 0.068(4) 0.109(5) -0.047(3) 0.014(4) -0.005(3)
F37A 0.083(5) 0.061(4) 0.091(5) -0.031(3) -0.003(4) 0.010(3)
N1 0.020(3) 0.028(4) 0.043(5) -0.002(3) -0.008(3) -0.008(3)
N1A 0.020(3) 0.028(4) 0.043(5) -0.002(3) -0.008(3) -0.008(3)
N2 0.025(2) 0.031(3) 0.037(3) 0.003(2) -0.010(2) -0.0010(19)
N3 0.018(3) 0.033(3) 0.052(4) 0.012(3) -0.011(3) -0.001(3)
N3A 0.018(3) 0.033(3) 0.052(4) 0.012(3) -0.011(3) -0.001(3)
N4 0.026(2) 0.030(2) 0.035(3) -0.001(2) -0.008(2) 0.001(2)
N5 0.028(2) 0.036(3) 0.036(3) -0.007(2) -0.015(2) 0.005(2)
N6 0.032(3) 0.037(3) 0.045(3) -0.006(2) -0.015(2) 0.002(2)
C1 0.026(3) 0.015(5) 0.032(6) 0.000(3) -0.012(4) 0.008(4)
C1A 0.026(3) 0.015(5) 0.032(6) 0.000(3) -0.012(4) 0.008(4)
C2 0.021(3) 0.020(3) 0.034(3) -0.002(2) -0.010(2) 0.002(2)
C3 0.022(3) 0.024(4) 0.041(7) -0.007(4) -0.012(5) -0.005(3)
C3A 0.022(3) 0.024(4) 0.041(7) -0.007(4) -0.012(5) -0.005(3)
C4 0.018(3) 0.031(3) 0.035(3) -0.006(2) -0.003(2) 0.002(2)
C5 0.033(3) 0.039(3) 0.040(4) -0.011(3) -0.017(3) 0.004(3)
C6 0.039(3) 0.032(3) 0.048(4) -0.005(3) -0.012(3) 0.001(3)
C7 0.030(3) 0.046(4) 0.051(4) -0.014(3) -0.012(3) -0.004(3)
C8 0.055(4) 0.057(4) 0.036(4) 0.004(3) -0.019(3) -0.001(3)
C9 0.055(4) 0.043(4) 0.052(4) -0.010(3) -0.005(3) -0.002(3)
C10 0.015(3) 0.039(4) 0.040(5) -0.007(4) -0.007(4) -0.003(3)
C11 0.014(4) 0.043(4) 0.035(5) 0.001(3) -0.008(3) -0.008(3)
C12 0.014(5) 0.043(4) 0.046(5) -0.004(3) -0.007(4) -0.001(3)
C13 0.016(3) 0.043(4) 0.049(6) 0.009(4) -0.009(3) -0.006(3)
C14 0.028(3) 0.032(4) 0.047(5) 0.005(4) -0.020(4) -0.004(3)
C15 0.016(3) 0.038(4) 0.039(5) 0.000(4) -0.013(3) -0.002(3)
C10A 0.015(3) 0.039(4) 0.040(5) -0.007(4) -0.007(4) -0.003(3)
C11A 0.014(4) 0.043(4) 0.035(5) 0.001(3) -0.008(3) -0.008(3)
C12A 0.014(5) 0.043(4) 0.046(5) -0.004(3) -0.007(4) -0.001(3)
C13A 0.016(3) 0.043(4) 0.049(6) 0.009(4) -0.009(3) -0.006(3)
C14A 0.028(3) 0.032(4) 0.047(5) 0.005(4) -0.020(4) -0.004(3)
C15A 0.016(3) 0.038(4) 0.039(5) 0.000(4) -0.013(3) -0.002(3)
C16 0.039(4) 0.032(4) 0.050(5) -0.007(4) -0.028(4) 0.000(3)
C17 0.031(4) 0.034(4) 0.051(5) -0.004(3) -0.005(3) -0.004(3)
C18 0.043(4) 0.036(4) 0.055(5) -0.007(4) -0.008(4) -0.001(3)
C20 0.036(4) 0.038(4) 0.074(6) -0.011(4) 0.001(4) 0.000(3)
C19 0.043(4) 0.036(4) 0.078(6) -0.016(4) -0.015(4) -0.009(3)
C21 0.036(4) 0.038(4) 0.060(5) -0.004(4) -0.014(4) -0.001(3)
C16A 0.039(4) 0.032(4) 0.050(5) -0.007(4) -0.028(4) 0.000(3)
C21A 0.036(4) 0.038(4) 0.074(6) -0.011(4) 0.001(4) 0.000(3)
C20A 0.043(4) 0.036(4) 0.078(6) -0.016(4) -0.015(4) -0.009(3)
C19A 0.043(4) 0.036(4) 0.055(5) -0.007(4) -0.008(4) -0.001(3)
C18A 0.031(4) 0.034(4) 0.051(5) -0.004(3) -0.005(3) -0.004(3)
C17A 0.036(4) 0.038(4) 0.060(5) -0.004(4) -0.014(4) -0.001(3)
C22 0.017(2) 0.039(3) 0.037(3) -0.004(3) -0.012(2) 0.003(2)
C23 0.021(3) 0.057(4) 0.029(3) -0.010(3) -0.008(2) -0.002(3)
C24 0.024(3) 0.061(4) 0.027(3) 0.002(3) -0.012(2) -0.005(3)
C25 0.026(3) 0.047(3) 0.030(3) 0.007(3) -0.015(2) -0.006(2)
C26 0.024(3) 0.038(3) 0.029(3) 0.002(2) -0.013(2) -0.001(2)
C27 0.019(3) 0.042(3) 0.026(3) 0.001(2) -0.009(2) -0.004(2)
C28 0.034(4) 0.051(5) 0.068(6) -0.021(4) -0.012(4) 0.006(4)
C28A 0.034(4) 0.051(5) 0.068(6) -0.021(4) -0.012(4) 0.006(4)
C29 0.045(5) 0.051(6) 0.105(8) -0.029(5) -0.018(5) -0.001(4)
C29A 0.045(5) 0.051(6) 0.105(8) -0.029(5) -0.018(5) -0.001(4)
C30 0.040(4) 0.079(5) 0.026(3) 0.000(3) -0.012(3) 0.002(3)
C31 0.040(3) 0.040(3) 0.033(3) 0.004(3) -0.015(3) -0.003(3)
C32 0.024(3) 0.039(3) 0.029(3) 0.002(2) -0.007(2) 0.002(2)
C33 0.024(3) 0.043(3) 0.032(3) -0.006(3) -0.002(2) 0.001(2)
C34 0.046(4) 0.056(4) 0.039(4) -0.013(3) -0.008(3) -0.001(3)
C35 0.050(4) 0.081(5) 0.032(4) -0.015(3) -0.005(3) 0.001(4)
C36 0.042(4) 0.075(5) 0.031(3) 0.005(3) 0.002(3) 0.004(3)
C37 0.025(3) 0.050(4) 0.032(3) 0.006(3) -0.007(2) 0.001(3)
C38 0.028(3) 0.049(4) 0.034(7) 0.020(3) -0.010(3) -0.004(3)
C38A 0.028(3) 0.049(4) 0.034(7) 0.020(3) -0.010(3) -0.004(3)
C39A 0.035(4) 0.051(6) 0.047(4) 0.030(6) -0.008(4) -0.005(4)
C40A 0.032(3) 0.056(6) 0.052(7) 0.027(4) -0.018(4) -0.013(4)
C41A 0.031(4) 0.048(4) 0.049(6) 0.035(5) -0.019(5) -0.013(3)
C42A 0.030(4) 0.034(4) 0.044(6) 0.026(5) -0.017(4) -0.006(3)
C43A 0.028(4) 0.041(5) 0.049(5) 0.024(4) -0.018(3) -0.010(3)
C39 0.035(4) 0.051(6) 0.047(4) 0.030(6) -0.008(4) -0.005(4)
C40 0.032(3) 0.056(6) 0.052(7) 0.027(4) -0.018(4) -0.013(4)
C41 0.031(4) 0.048(4) 0.049(6) 0.035(5) -0.019(5) -0.013(3)
C42 0.030(4) 0.034(4) 0.044(6) 0.026(5) -0.017(4) -0.006(3)
C43 0.028(4) 0.041(5) 0.049(5) 0.024(4) -0.018(3) -0.010(3)
C44 0.027(3) 0.027(3) 0.036(3) -0.009(2) -0.002(2) 0.004(2)
C45 0.027(3) 0.027(3) 0.041(3) -0.004(2) -0.004(2) 0.002(2)
C46 0.039(3) 0.029(3) 0.038(3) -0.004(3) -0.003(3) 0.001(2)
C47 0.038(3) 0.026(3) 0.053(4) 0.002(3) 0.005(3) -0.002(3)
C48 0.031(3) 0.027(3) 0.065(4) -0.008(3) -0.007(3) -0.002(2)
C49 0.035(3) 0.029(3) 0.048(4) -0.012(3) -0.009(3) 0.002(2)
C50 0.034(4) 0.057(6) 0.073(8) 0.030(5) -0.011(5) -0.006(4)
C50A 0.034(4) 0.057(6) 0.073(8) 0.030(5) -0.011(5) -0.006(4)
C51 0.038(4) 0.041(4) 0.059(8) 0.018(6) -0.034(6) -0.015(3)
C51A 0.038(4) 0.041(4) 0.059(8) 0.018(6) -0.034(6) -0.015(3)
C52 0.045(4) 0.035(4) 0.091(6) -0.002(4) -0.017(4) -0.010(3)
C53 0.055(4) 0.036(4) 0.041(4) 0.009(3) 0.000(3) 0.009(3)
C54 0.020(4) 0.034(4) 0.047(5) 0.017(4) -0.011(3) -0.013(3)
C59 0.031(4) 0.026(4) 0.071(6) 0.005(4) -0.026(4) -0.008(3)
C58 0.032(4) 0.033(4) 0.066(6) 0.008(4) -0.029(4) -0.006(3)
C57 0.042(5) 0.031(4) 0.094(8) 0.006(5) -0.046(5) -0.003(4)
C56 0.032(4) 0.057(5) 0.058(6) 0.029(5) -0.027(4) -0.020(4)
C55 0.023(3) 0.031(4) 0.057(6) 0.008(4) -0.015(4) -0.007(3)
C54A 0.020(4) 0.034(4) 0.047(5) 0.017(4) -0.011(3) -0.013(3)
C59A 0.031(4) 0.026(4) 0.071(6) 0.005(4) -0.026(4) -0.008(3)
C58A 0.032(4) 0.033(4) 0.066(6) 0.008(4) -0.029(4) -0.006(3)
C57A 0.042(5) 0.031(4) 0.094(8) 0.006(5) -0.046(5) -0.003(4)
C56A 0.032(4) 0.057(5) 0.058(6) 0.029(5) -0.027(4) -0.020(4)
C55A 0.023(3) 0.031(4) 0.057(6) 0.008(4) -0.015(4) -0.007(3)
C60 0.019(4) 0.035(4) 0.064(5) -0.004(4) -0.014(3) -0.001(3)
C60A 0.019(4) 0.035(4) 0.064(5) -0.004(4) -0.014(3) -0.001(3)
C61A 0.032(4) 0.024(3) 0.062(6) -0.004(4) -0.024(4) -0.002(3)
C62A 0.021(4) 0.028(4) 0.057(5) -0.007(4) -0.009(3) -0.005(3)
C63A 0.031(4) 0.042(4) 0.066(5) -0.023(4) -0.007(4) 0.003(3)
C64A 0.028(4) 0.034(4) 0.069(6) -0.017(4) -0.007(4) 0.001(3)
C65A 0.031(4) 0.025(4) 0.082(6) -0.009(4) -0.028(4) -0.001(3)
C61 0.032(4) 0.024(3) 0.062(6) -0.004(4) -0.024(4) -0.002(3)
C62 0.021(4) 0.028(4) 0.057(5) -0.007(4) -0.009(3) -0.005(3)
C63 0.031(4) 0.042(4) 0.066(5) -0.023(4) -0.007(4) 0.003(3)
C64 0.028(4) 0.034(4) 0.069(6) -0.017(4) -0.007(4) 0.001(3)
C65 0.031(4) 0.025(4) 0.082(6) -0.009(4) -0.028(4) -0.001(3)
C66 0.024(3) 0.055(5) 0.042(5) 0.024(4) -0.018(4) -0.015(3)
C66A 0.024(3) 0.055(5) 0.042(5) 0.024(4) -0.018(4) -0.015(3)
C71A 0.037(4) 0.058(5) 0.042(5) 0.012(4) -0.020(4) -0.003(4)
C70A 0.031(4) 0.097(8) 0.032(5) 0.030(5) -0.008(4) 0.002(4)
C69A 0.044(5) 0.077(6) 0.042(6) 0.000(5) -0.014(5) 0.020(4)
C68A 0.032(4) 0.060(5) 0.044(5) 0.005(4) -0.011(4) 0.012(4)
C67A 0.024(3) 0.052(5) 0.038(5) 0.015(4) -0.013(4) -0.001(3)
C67 0.024(3) 0.052(5) 0.038(5) 0.015(4) -0.013(4) -0.001(3)
C68 0.032(4) 0.060(5) 0.044(5) 0.005(4) -0.011(4) 0.012(4)
C69 0.044(5) 0.077(6) 0.042(6) 0.000(5) -0.014(5) 0.020(4)
C70 0.031(4) 0.097(8) 0.032(5) 0.030(5) -0.008(4) 0.002(4)
C71 0.037(4) 0.058(5) 0.042(5) 0.012(4) -0.020(4) -0.003(4)
C72 0.055(2) 0.173(5) 0.067(3) 0.026(3) -0.017(2) -0.013(3)
C72A 0.055(2) 0.173(5) 0.067(3) 0.026(3) -0.017(2) -0.013(3)
C73 0.053(5) 0.049(5) 0.049(6) 0.002(5) -0.002(4) 0.011(4)
C73A 0.053(5) 0.049(5) 0.049(6) 0.002(5) -0.002(4) 0.011(4)
C74 0.023(4) 0.029(5) 0.069(6) -0.017(4) -0.008(4) -0.004(3)
C74A 0.023(4) 0.029(5) 0.069(6) -0.017(4) -0.008(4) -0.004(3)
C75 0.059(6) 0.040(5) 0.070(6) -0.014(4) -0.013(5) 0.005(4)
C75A 0.059(6) 0.040(5) 0.070(6) -0.014(4) -0.013(5) 0.005(4)
N7 0.074(5) 0.068(4) 0.058(4) -0.011(3) -0.006(4) 0.018(4)
C76 0.055(5) 0.062(5) 0.054(5) -0.024(4) -0.009(4) 0.018(4)
C77 0.085(7) 0.121(8) 0.076(6) -0.044(6) 0.017(5) -0.031(6)

loop_
_atom_type_symbol
_atom_type_description
_atom_type_scat_dispersion_real
_atom_type_scat_dispersion_imag
_atom_type_scat_source
C C 0.0033 0.0016 'International Tables Vol C Tables 4.2.6.8 and 6.1.1.4'
H H 0.0000 0.0000 'International Tables Vol C Tables 4.2.6.8 and 6.1.1.4'
N N 0.0061 0.0033 'International Tables Vol C Tables 4.2.6.8 and 6.1.1.4'
F F 0.0171 0.0103 'International Tables Vol C Tables 4.2.6.8 and 6.1.1.4'
Mo Mo -1.6832 0.6857 'International Tables Vol C Tables 4.2.6.8 and 6.1.1.4'

loop_
_geom_angle_atom_site_label_1
_geom_angle_atom_site_label_2
_geom_angle_atom_site_label_3
_geom_angle
N4 Mo1 N5 82.93(16)
N4 Mo1 N6 89.54(17)
N6 Mo1 N5 78.42(17)
C1 Mo1 N4 173.9(3)
C1 Mo1 N5 94.1(2)
C1 Mo1 N6 95.1(4)
C1 Mo1 C2 86.8(4)
C1 Mo1 C3 95.5(4)
C1A Mo1 N4 169.3(15)
C1A Mo1 N5 106.2(12)
C1A Mo1 N6 97.8(18)
C1A Mo1 C3A 85(2)
C2 Mo1 N4 88.69(19)
C2 Mo1 N5 103.20(18)
C2 Mo1 N6 177.44(19)
C2 Mo1 C1A 83.7(18)
C2 Mo1 C3A 77.8(15)
C3 Mo1 N4 88.6(4)
C3 Mo1 N5 164.3(3)
C3 Mo1 N6 88.3(3)
C3 Mo1 C2 89.8(3)
C3A Mo1 N4 86.3(18)
C3A Mo1 N5 169.1(18)
C3A Mo1 N6 100.3(15)
C1 N1 C10 143.9(8)
C1A N1A C10A 141(5)
C2 N2 C32 159.8(5)
C3 N3 C54 161.1(8)
C3A N3A C54A 152(4)
C4 N4 Mo1 168.0(4)
C5 N5 Mo1 165.5(5)
C6 N6 Mo1 171.4(5)
N1 C1 Mo1 178.7(9)
N1A C1A Mo1 173(3)
N2 C2 Mo1 174.6(4)
N3 C3 Mo1 170.0(9)
N3A C3A Mo1 175(4)
N4 C4 C7 179.2(6)
N5 C5 C8 178.1(6)
N6 C6 C9 178.4(7)
C4 C7 H7A 109.5
C4 C7 H7B 109.5
C4 C7 H7C 109.5
H7A C7 H7B 109.5
H7A C7 H7C 109.5
H7B C7 H7C 109.5
C5 C8 H8A 109.5
C5 C8 H8B 109.5
C5 C8 H8C 109.5
H8A C8 H8B 109.5
H8A C8 H8C 109.5
H8B C8 H8C 109.5
C6 C9 H9A 109.5
C6 C9 H9B 109.5
C6 C9 H9C 109.5
H9A C9 H9B 109.5
H9A C9 H9C 109.5
H9B C9 H9C 109.5
C11 C10 N1 120.0(5)
C11 C10 C15 120.0
C15 C10 N1 119.8(5)
C10 C11 C12 120.0
C10 C11 C22 123.2(5)
C12 C11 C22 115.6(5)
C11 C12 H12 120.0
C13 C12 C11 120.0
C13 C12 H12 120.0
C12 C13 H13 120.0
C12 C13 C14 120.0
C14 C13 H13 120.0
C13 C14 H14 120.0
C15 C14 C13 120.0
C15 C14 H14 120.0
C10 C15 C16 121.7(4)
C14 C15 C10 120.0
C14 C15 C16 118.2(4)
N1A C10A C11A 128(3)
N1A C10A C15A 112(3)
C11A C10A C15A 120.0
C10A C11A C22 118(3)
C12A C11A C10A 120.0
C12A C11A C22 122(3)
C11A C12A H12A 120.0
C11A C12A C13A 120.0
C13A C12A H12A 120.0
C12A C13A H13A 120.0
C14A C13A C12A 120.0
C14A C13A H13A 120.0
C13A C14A H14A 120.0
C13A C14A C15A 120.0
C15A C14A H14A 120.0
C10A C15A C16A 120(2)
C14A C15A C10A 120.0
C14A C15A C16A 119(2)
C17 C16 C15 120.8(3)
C17 C16 C21 120.0
C21 C16 C15 119.2(3)
C16 C17 H17 120.0
C18 C17 C16 120.0
C18 C17 H17 120.0
C17 C18 C20 120.0
C17 C18 C28 118.4(4)
C20 C18 C28 121.6(4)
C18 C20 H20 120.0
C18 C20 C19 120.0
C19 C20 H20 120.0
C20 C19 C21 120.0
C20 C19 C29 118.8(5)
C21 C19 C29 121.0(5)
C16 C21 H21 120.0
C19 C21 C16 120.0
C19 C21 H21 120.0
C21A C16A C15A 118.5(17)
C21A C16A C17A 120.0
C17A C16A C15A 121.2(17)
C16A C21A H21A 120.0
C20A C21A C16A 120.0
C20A C21A H21A 120.0
C21A C20A C19A 120.0
C21A C20A C29A 118.1(17)
C19A C20A C29A 121.8(17)
C20A C19A H19A 120.0
C18A C19A C20A 120.0
C18A C19A H19A 120.0
C19A C18A C17A 120.0
C19A C18A C28A 112.2(17)
C17A C18A C28A 127.8(17)
C16A C17A H17A 120.0
C18A C17A C16A 120.0
C18A C17A H17A 120.0
C23 C22 C11 118.7(6)
C23 C22 C11A 125.6(17)
C27 C22 C11 123.5(5)
C27 C22 C11A 115.9(16)
C27 C22 C23 117.5(5)
C22 C23 H23 119.4
C24 C23 C22 121.1(5)
C24 C23 H23 119.4
C23 C24 C30 118.9(6)
C25 C24 C23 121.4(5)
C25 C24 C30 119.3(6)
C24 C25 H25 121.0
C24 C25 C26 118.0(5)
C26 C25 H25 121.0
C25 C26 C31 119.1(5)
C27 C26 C25 120.9(5)
C27 C26 C31 119.9(5)
C22 C27 H27 119.5
C26 C27 C22 121.0(5)
C26 C27 H27 119.5
F4 C28 F6 105.7(7)
F4 C28 C18 113.0(7)
F5 C28 F4 106.5(8)
F5 C28 F6 106.3(8)
F5 C28 C18 113.2(7)
F6 C28 C18 111.6(7)
F4A C28A F5A 111.5(17)
F4A C28A F6A 111.7(17)
F4A C28A C18A 110.4(19)
F5A C28A F6A 107.7(16)
F5A C28A C18A 111(2)
F6A C28A C18A 104.6(18)
F1 C29 F2 106.7(9)
F1 C29 F3 108.3(9)
F1 C29 C19 114.6(7)
F2 C29 F3 101.4(8)
F2 C29 C19 112.9(8)
F3 C29 C19 112.0(8)
F1A C29A F2A 104.1(17)
F1A C29A C20A 109.5(19)
F2A C29A C20A 105.6(18)
F3A C29A F1A 103.6(16)
F3A C29A F2A 102.6(16)
F3A C29A C20A 129(2)
F7 C30 C24 112.1(6)
F8 C30 F7 105.7(7)
F8 C30 F9 108.2(6)
F8 C30 C24 115.3(6)
F9 C30 F7 103.8(6)
F9 C30 C24 111.0(5)
F10 C31 C26 113.4(5)
F11 C31 F10 105.8(5)
F11 C31 C26 111.8(5)
F12 C31 F10 106.1(5)
F12 C31 F11 106.4(5)
F12 C31 C26 112.8(5)
N2 C32 C33 120.9(5)
N2 C32 C37 119.3(5)
C33 C32 C37 119.8(5)
C32 C33 C44 123.6(5)
C34 C33 C32 118.9(5)
C34 C33 C44 117.5(5)
C33 C34 H34 119.5
C35 C34 C33 121.0(6)
C35 C34 H34 119.5
C34 C35 H35 120.0
C36 C35 C34 120.0(6)
C36 C35 H35 120.0
C35 C36 H36 119.0
C35 C36 C37 122.0(6)
C37 C36 H36 119.0
C32 C37 C38 123.6(11)
C32 C37 C38A 119(4)
C36 C37 C32 118.2(6)
C36 C37 C38 118.2(11)
C36 C37 C38A 123(4)
C39 C38 C37 119.8(12)
C43 C38 C37 122.3(11)
C43 C38 C39 117.8(8)
C39A C38A C37 105(5)
C39A C38A C43A 120.0
C43A C38A C37 131(4)
C38A C39A H39A 120.0
C38A C39A C40A 120.0
C40A C39A H39A 120.0
C39A C40A C50 135(3)
C41A C40A C39A 120.0
C41A C40A C50 102(3)
C40A C41A H41A 120.0
C40A C41A C42A 120.0
C42A C41A H41A 120.0
C41A C42A C43A 120.0
C41A C42A C51A 129(4)
C43A C42A C51A 110(4)
C38A C43A H43A 120.0
C42A C43A C38A 120.0
C42A C43A H43A 120.0
C38 C39 H39 119.3
C40 C39 C38 121.4(9)
C40 C39 H39 119.3
C39 C40 C50A 129.9(16)
C41 C40 C39 121.6(8)
C41 C40 C50A 108.2(15)
C40 C41 H41 121.0
C40 C41 C42 118.0(7)
C42 C41 H41 121.0
C41 C42 C51 117.0(9)
C43 C42 C41 120.6(8)
C43 C42 C51 122.1(9)
C38 C43 C42 120.4(7)
C38 C43 H43 119.8
C42 C43 H43 119.8
C45 C44 C33 121.8(5)
C45 C44 C49 118.9(5)
C49 C44 C33 119.1(5)
C44 C45 H45 119.9
C46 C45 C44 120.3(5)
C46 C45 H45 119.9
C45 C46 C47 121.6(6)
C45 C46 C53 120.4(6)
C47 C46 C53 118.0(6)
C46 C47 H47 121.1
C48 C47 C46 117.9(6)
C48 C47 H47 121.1
C47 C48 C49 121.5(6)
C47 C48 C52 120.4(6)
C49 C48 C52 118.1(6)
C44 C49 C48 119.9(6)
C44 C49 H49 120.1
C48 C49 H49 120.1
F22 C50 F23 105.1(8)
F22 C50 F24 108.9(10)
F22 C50 C40A 108(2)
F23 C50 C40A 124(2)
F24 C50 F23 105.5(8)
F24 C50 C40A 105(2)
F22A C50A C40 104(3)
F23A C50A F22A 105(2)
F23A C50A F24A 107(2)
F23A C50A C40 123(3)
F24A C50A F22A 105(2)
F24A C50A C40 110(2)
F19 C51 F20 106.8(9)
F19 C51 F21 104.8(8)
F19 C51 C42 112.8(8)
F20 C51 F21 105.6(7)
F20 C51 C42 115.5(9)
F21 C51 C42 110.5(9)
F19A C51A F20A 107(4)
F19A C51A F21A 116(5)
F19A C51A C42A 111(5)
F20A C51A C42A 102(5)
F21A C51A F20A 107(4)
F21A C51A C42A 113(5)
F16 C52 C48 110.9(6)
F17 C52 F16 102.0(7)
F17 C52 C48 112.9(6)
F18 C52 F16 105.8(7)
F18 C52 F17 109.5(8)
F18 C52 C48 114.7(7)
F13 C53 F14 106.6(6)
F13 C53 F15 107.9(6)
F13 C53 C46 114.2(5)
F14 C53 F15 105.0(5)
F14 C53 C46 112.3(5)
F15 C53 C46 110.4(6)
N3 C54 C59 120.5(4)
N3 C54 C55 118.4(4)
C59 C54 C55 120.0
C54 C59 C60 122.1(4)
C58 C59 C54 120.0
C58 C59 C60 116.8(4)
C59 C58 H58 120.0
C57 C58 C59 120.0
C57 C58 H58 120.0
C58 C57 H57 120.0
C58 C57 C56 120.0
C56 C57 H57 120.0
C57 C56 H56 120.0
C55 C56 C57 120.0
C55 C56 H56 120.0
C54 C55 C66 120.3(4)
C56 C55 C54 120.0
C56 C55 C66 118.1(4)
C59A C54A N3A 122(2)
C59A C54A C55A 120.0
C55A C54A N3A 117(2)
C54A C59A C60A 119.1(17)
C58A C59A C54A 120.0
C58A C59A C60A 119.8(17)
C59A C58A H58A 120.0
C59A C58A C57A 120.0
C57A C58A H58A 120.0
C58A C57A H57A 120.0
C58A C57A C56A 120.0
C56A C57A H57A 120.0
C57A C56A H56A 120.0
C55A C56A C57A 120.0
C55A C56A H56A 120.0
C54A C55A C66A 121.7(19)
C56A C55A C54A 120.0
C56A C55A C66A 117.5(19)
C61 C60 C59 122.0(7)
C61 C60 C65 115.7(7)
C65 C60 C59 122.2(6)
C61A C60A C59A 125.3(17)
C61A C60A C65A 120.0
C65A C60A C59A 114.4(17)
C60A C61A H61A 120.0
C60A C61A C62A 120.0
C62A C61A H61A 120.0
C61A C62A C63A 120.0
C61A C62A C74A 121(2)
C63A C62A C74A 119(2)
C62A C63A H63A 120.0
C64A C63A C62A 120.0
C64A C63A H63A 120.0
C63A C64A C75A 126.6(17)
C65A C64A C63A 120.0
C65A C64A C75A 113.2(17)
C60A C65A H65A 120.0
C64A C65A C60A 120.0
C64A C65A H65A 120.0
C60 C61 H61 119.8
C62 C61 C60 120.4(8)
C62 C61 H61 119.8
C61 C62 C63 122.2(9)
C61 C62 C74 118.7(8)
C63 C62 C74 119.1(7)
C62 C63 H63 120.6
C62 C63 C64 118.8(8)
C64 C63 H63 120.6
C63 C64 C75 118.0(8)
C65 C64 C63 120.7(7)
C65 C64 C75 121.2(7)
C60 C65 H65 118.9
C64 C65 C60 122.2(7)
C64 C65 H65 118.9
C67 C66 C55 121.6(7)
C71 C66 C55 122.4(7)
C71 C66 C67 115.8(9)
C71A C66A C55A 116(2)
C71A C66A C67A 120.0
C67A C66A C55A 124(2)
C66A C71A H71A 120.0
C70A C71A C66A 120.0
C70A C71A H71A 120.0
C71A C70A C72A 118.1(14)
C69A C70A C71A 120.0
C69A C70A C72A 121.4(14)
C70A C69A H69A 120.0
C70A C69A C68A 120.0
C68A C69A H69A 120.0
C69A C68A C67A 120.0
C69A C68A C73A 118(2)
C67A C68A C73A 122(2)
C66A C67A H67A 120.0
C68A C67A C66A 120.0
C68A C67A H67A 120.0
C66 C67 H67 118.9
C68 C67 C66 122.2(8)
C68 C67 H67 118.9
C67 C68 C69 122.1(9)
C67 C68 C73 118.0(7)
C69 C68 C73 119.8(9)
C68 C69 H69 122.3
C68 C69 C70 115.4(9)
C70 C69 H69 122.3
C69 C70 C72 115.8(11)
C71 C70 C69 121.4(7)
C71 C70 C72 122.7(11)
C66 C71 H71 118.5
C70 C71 C66 123.1(8)
C70 C71 H71 118.5
F1B C72 F1C 126.8(10)
F1B C72 F1D 102.4(12)
F1B C72 F1E 80.1(14)
F1B C72 F1F 84.6(11)
F1B C72 C70 113.9(10)
F1C C72 F1D 72.2(11)
F1C C72 F1E 93.0(16)
F1C C72 F1F 63.9(10)
F1C C72 C70 116.1(10)
F1D C72 F1E 24.1(11)
F1D C72 F1F 128.6(11)
F1D C72 C70 114.7(13)
F1F C72 F1E 135.3(14)
F1F C72 C70 107.9(13)
C70 C72 F1E 116.7(16)
F1G C72A C70A 103.9(15)
F1H C72A F1G 110.2(18)
F1H C72A F1I 111.6(18)
F1H C72A C70A 109.8(15)
F1I C72A F1G 114.5(18)
F1I C72A C70A 106.4(15)
F28 C73 C68 110.2(8)
F29 C73 F28 105.0(8)
F29 C73 C68 111.8(7)
F30 C73 F28 106.6(8)
F30 C73 F29 108.5(8)
F30 C73 C68 114.1(8)
F28A C73A F29A 106.9(19)
F28A C73A F37A 105.2(18)
F28A C73A C68A 109(3)
F29A C73A F37A 106.6(19)
F29A C73A C68A 109(2)
F37A C73A C68A 119(3)
F31 C74 F32 105.9(8)
F31 C74 C62 111.5(6)
F32 C74 C62 110.7(7)
F33 C74 F31 106.1(7)
F33 C74 F32 106.4(7)
F33 C74 C62 115.6(8)
F31A C74A F32A 109(4)
F31A C74A F33A 110(4)
F31A C74A C62A 115(4)
F32A C74A F33A 93(3)
F32A C74A C62A 116(4)
C62A C74A F33A 112(3)
F34 C75 F35 104.4(8)
F34 C75 C64 110.9(7)
F35 C75 C64 111.6(7)
F36 C75 F34 109.6(7)
F36 C75 F35 107.5(8)
F36 C75 C64 112.4(8)
F34A C75A F36A 102.8(16)
F34A C75A C64A 106.5(19)
F35A C75A F34A 106.8(17)
F35A C75A F36A 102.3(17)
F35A C75A C64A 109(2)
F36A C75A C64A 128(2)
N7 C76 C77 177.9(9)
C76 C77 H77A 109.5
C76 C77 H77B 109.5
C76 C77 H77C 109.5
H77A C77 H77B 109.5
H77A C77 H77C 109.5
H77B C77 H77C 109.5

loop_
_geom_bond_atom_site_label_1
_geom_bond_atom_site_label_2
_geom_bond_distance
Mo1 N4 2.231(5)
Mo1 N5 2.242(5)
Mo1 N6 2.233(5)
Mo1 C1 1.929(11)
Mo1 C1A 2.04(6)
Mo1 C2 1.961(5)
Mo1 C3 1.939(12)
Mo1 C3A 2.10(7)
F1 C29 1.268(10)
F1A C29A 1.321(18)
F1B C72 1.281(13)
F1C C72 1.320(15)
F1D C72 1.36(2)
F1E C72 1.57(4)
F1F C72 1.49(2)
F1G C72A 1.297(18)
F1H C72A 1.259(18)
F1I C72A 1.293(18)
F2 C29 1.333(12)
F2A C29A 1.352(18)
F3 C29 1.355(12)
F3A C29A 1.305(18)
F4 C28 1.299(10)
F4A C28A 1.288(17)
F5 C28 1.296(10)
F5A C28A 1.289(18)
F6 C28 1.336(10)
F6A C28A 1.360(18)
F7 C30 1.322(9)
F8 C30 1.281(9)
F9 C30 1.319(7)
F10 C31 1.333(7)
F11 C31 1.330(7)
F12 C31 1.325(7)
F13 C53 1.321(8)
F14 C53 1.345(7)
F15 C53 1.351(7)
F16 C52 1.337(9)
F17 C52 1.296(9)
F18 C52 1.261(10)
F19 C51 1.326(13)
F19A C51A 1.31(7)
F20 C51 1.337(11)
F20A C51A 1.39(6)
F21 C51 1.366(10)
F21A C51A 1.32(5)
F22 C50 1.302(10)
F22A C50A 1.33(2)
F23 C50 1.359(13)
F23A C50A 1.32(2)
F24 C50 1.315(12)
F24A C50A 1.32(2)
F28 C73 1.354(11)
F28A C73A 1.320(19)
F29 C73 1.334(10)
F29A C73A 1.320(19)
F30 C73 1.305(10)
F31 C74 1.334(11)
F31A C74A 1.26(6)
F32 C74 1.345(9)
F32A C74A 1.30(5)
F33 C74 1.306(10)
F33A C74A 1.51(6)
F34 C75 1.321(11)
F34A C75A 1.334(18)
F35 C75 1.333(11)
F35A C75A 1.330(18)
F36 C75 1.292(10)
F36A C75A 1.360(18)
F37A C73A 1.322(19)
N1 C1 1.213(13)
N1 C10 1.396(8)
N1A C1A 1.35(7)
N1A C10A 1.38(5)
N2 C2 1.203(7)
N2 C32 1.376(7)
N3 C3 1.199(13)
N3 C54 1.388(7)
N3A C3A 1.22(7)
N3A C54A 1.42(3)
N4 C4 1.143(7)
N5 C5 1.139(7)
N6 C6 1.142(8)
C4 C7 1.462(8)
C5 C8 1.460(9)
C6 C9 1.461(9)
C7 H7A 0.9800
C7 H7B 0.9800
C7 H7C 0.9800
C8 H8A 0.9800
C8 H8B 0.9800
C8 H8C 0.9800
C9 H9A 0.9800
C9 H9B 0.9800
C9 H9C 0.9800
C10 C11 1.3900
C10 C15 1.3900
C11 C12 1.3900
C11 C22 1.470(7)
C12 H12 0.9500
C12 C13 1.3900
C13 H13 0.9500
C13 C14 1.3900
C14 H14 0.9500
C14 C15 1.3900
C15 C16 1.530(6)
C10A C11A 1.3900
C10A C15A 1.3900
C11A C12A 1.3900
C11A C22 1.67(3)
C12A H12A 0.9500
C12A C13A 1.3900
C13A H13A 0.9500
C13A C14A 1.3900
C14A H14A 0.9500
C14A C15A 1.3900
C15A C16A 1.50(3)
C16 C17 1.3900
C16 C21 1.3900
C17 H17 0.9500
C17 C18 1.3900
C18 C20 1.3900
C18 C28 1.484(8)
C20 H20 0.9500
C20 C19 1.3900
C19 C21 1.3900
C19 C29 1.495(10)
C21 H21 0.9500
C16A C21A 1.3900
C16A C17A 1.3900
C21A H21A 0.9500
C21A C20A 1.3900
C20A C19A 1.3900
C20A C29A 1.512(17)
C19A H19A 0.9500
C19A C18A 1.3900
C18A C17A 1.3900
C18A C28A 1.515(18)
C17A H17A 0.9500
C22 C23 1.398(8)
C22 C27 1.393(8)
C23 H23 0.9500
C23 C24 1.381(9)
C24 C25 1.380(9)
C24 C30 1.495(8)
C25 H25 0.9500
C25 C26 1.397(7)
C26 C27 1.388(8)
C26 C31 1.490(8)
C27 H27 0.9500
C32 C33 1.410(8)
C32 C37 1.416(8)
C33 C34 1.398(8)
C33 C44 1.486(8)
C34 H34 0.9500
C34 C35 1.369(9)
C35 H35 0.9500
C35 C36 1.367(10)
C36 H36 0.9500
C36 C37 1.389(9)
C37 C38 1.490(16)
C37 C38A 1.49(7)
C38 C39 1.415(11)
C38 C43 1.384(12)
C38A C39A 1.3900
C38A C43A 1.3900
C39A H39A 0.9500
C39A C40A 1.3900
C40A C41A 1.3900
C40A C50 1.50(4)
C41A H41A 0.9500
C41A C42A 1.3900
C42A C43A 1.3900
C42A C51A 1.40(8)
C43A H43A 0.9500
C39 H39 0.9500
C39 C40 1.373(13)
C40 C41 1.370(13)
C40 C50A 1.40(4)
C41 H41 0.9500
C41 C42 1.416(11)
C42 C43 1.406(12)
C42 C51 1.517(16)
C43 H43 0.9500
C44 C45 1.391(8)
C44 C49 1.394(8)
C45 H45 0.9500
C45 C46 1.379(8)
C46 C47 1.395(9)
C46 C53 1.501(9)
C47 H47 0.9500
C47 C48 1.378(9)
C48 C49 1.396(9)
C48 C52 1.513(9)
C49 H49 0.9500
C54 C59 1.3900
C54 C55 1.3900
C59 C58 1.3900
C59 C60 1.492(9)
C58 H58 0.9500
C58 C57 1.3900
C57 H57 0.9500
C57 C56 1.3900
C56 H56 0.9500
C56 C55 1.3900
C55 C66 1.499(11)
C54A C59A 1.3900
C54A C55A 1.3900
C59A C58A 1.3900
C59A C60A 1.51(3)
C58A H58A 0.9500
C58A C57A 1.3900
C57A H57A 0.9500
C57A C56A 1.3900
C56A H56A 0.9500
C56A C55A 1.3900
C55A C66A 1.41(3)
C60 C61 1.415(10)
C60 C65 1.440(11)
C60A C61A 1.3900
C60A C65A 1.3900
C61A H61A 0.9500
C61A C62A 1.3900
C62A C63A 1.3900
C62A C74A 1.45(6)
C63A H63A 0.9500
C63A C64A 1.3900
C64A C65A 1.3900
C64A C75A 1.526(17)
C65A H65A 0.9500
C61 H61 0.9500
C61 C62 1.376(11)
C62 C63 1.379(11)
C62 C74 1.491(10)
C63 H63 0.9500
C63 C64 1.384(11)
C64 C65 1.355(12)
C64 C75 1.535(12)
C65 H65 0.9500
C66 C67 1.409(11)
C66 C71 1.375(12)
C66A C71A 1.3900
C66A C67A 1.3900
C71A H71A 0.9500
C71A C70A 1.3900
C70A C69A 1.3900
C70A C72A 1.501(13)
C69A H69A 0.9500
C69A C68A 1.3900
C68A C67A 1.3900
C68A C73A 1.470(19)
C67A H67A 0.9500
C67 H67 0.9500
C67 C68 1.364(12)
C68 C69 1.380(12)
C68 C73 1.533(13)
C69 H69 0.9500
C69 C70 1.439(14)
C70 C71 1.346(13)
C70 C72 1.498(12)
C71 H71 0.9500
N7 C76 1.106(9)
C76 C77 1.434(12)
C77 H77A 0.9800
C77 H77B 0.9800
C77 H77C 0.9800
